data_4120402
loop_
_publ_author_name
'\'Alvaro Guti\'errez-Bonet'
'Areli Flores-Gaspar'
'Ruben Martin'

_publ_section_title
;
 Fe-Catalyzed Regiodivergent [1,2]-Shift of \a-Aryl Aldehydes
;
_journal_name_full 'Journal of the American Chemical Society'
_journal_page_first 12576
_journal_page_last 12579
_journal_paper_doi 10.1021/ja4068707
_journal_volume 135
_journal_year 2013
_chemical_formula_sum 'C14 H18 O'
_chemical_formula_weight 202.28
_chemical_name_systematic
; 
 ? 
;
_space_group_IT_number 15
_symmetry_cell_setting monoclinic
_symmetry_space_group_name_Hall '-C 2yc'
_symmetry_space_group_name_H-M 'C 1 2/c 1'
_atom_sites_solution_hydrogens geom
_atom_sites_solution_primary direct
_atom_sites_solution_secondary difmap
_audit_creation_method SHELXL-97
_cell_angle_alpha 90.00
_cell_angle_beta 112.912(2)
_cell_angle_gamma 90.00
_cell_formula_units_Z 8
_cell_length_a 18.7389(14)
_cell_length_b 6.0768(4)
_cell_length_c 21.6910(17)
_cell_measurement_reflns_used 9948
_cell_measurement_temperature 100(2)
_cell_measurement_theta_max 33.63
_cell_measurement_theta_min 2.36
_cell_volume 2275.1(3)
_computing_cell_refinement 'Bruker APEX2 v2011.4-0'
_computing_data_collection 'Bruker APEX2 v2011.4-0'
_computing_data_reduction 'Bruker SAINT V7.60A'
_computing_molecular_graphics 'Bruker SHELXTL'
_computing_publication_material 'Bruker SHELXTL'
_computing_structure_refinement 'SHELXS-97 (Sheldrick, 2008)'
_computing_structure_solution Sir2011
_diffrn_ambient_temperature 100(2)
_diffrn_detector_area_resol_mean 512
_diffrn_detector_type '4K CCD area detector APEX II'
_diffrn_measured_fraction_theta_full 0.997
_diffrn_measured_fraction_theta_max 0.930
_diffrn_measurement_device_type 'APEX DUO Kappa 4-axis goniometer'
_diffrn_measurement_method
;
 Fullsphere data collection, phi and omega scans
;
_diffrn_measurement_specimen_support 'magnetic support whith MicroMount'
_diffrn_radiation_monochromator 'Quazar MX Multilayer Optics'
_diffrn_radiation_type MoK\a
_diffrn_radiation_wavelength 0.71073
_diffrn_reflns_av_R_equivalents 0.0358
_diffrn_reflns_av_sigmaI/netI 0.0216
_diffrn_reflns_limit_h_max 28
_diffrn_reflns_limit_h_min -29
_diffrn_reflns_limit_k_max 9
_diffrn_reflns_limit_k_min -9
_diffrn_reflns_limit_l_max 33
_diffrn_reflns_limit_l_min -32
_diffrn_reflns_number 20316
_diffrn_reflns_theta_full 30.00
_diffrn_reflns_theta_max 33.70
_diffrn_reflns_theta_min 2.04
_diffrn_source 'Micorfocus source E025 IuS'
_diffrn_source_current 0.6
_diffrn_source_power 50
_diffrn_source_size '0.2 mm x 0.2 mm fine focus'
_diffrn_source_type 'Bruker APEX DUO'
_exptl_absorpt_coefficient_mu 0.072
_exptl_absorpt_correction_T_max 0.9928
_exptl_absorpt_correction_T_min 0.9857
_exptl_absorpt_correction_type empirical
_exptl_absorpt_process_details
; 
 SADABS Version 2008/1 Bruker-Nonius
 Blessing, Acta Cryst. (1995) A51 33-38
;
_exptl_crystal_colour colourless
_exptl_crystal_density_diffrn 1.181
_exptl_crystal_description block
_exptl_crystal_F_000 880
_exptl_crystal_size_max 0.20
_exptl_crystal_size_mid 0.10
_exptl_crystal_size_min 0.10
_refine_diff_density_max 0.625
_refine_diff_density_min -0.322
_refine_diff_density_rms 0.072
_refine_ls_extinction_method none
_refine_ls_goodness_of_fit_ref 1.128
_refine_ls_hydrogen_treatment noref
_refine_ls_matrix_type full
_refine_ls_number_parameters 137
_refine_ls_number_reflns 4227
_refine_ls_number_restraints 0
_refine_ls_restrained_S_all 1.128
_refine_ls_R_factor_all 0.0537
_refine_ls_R_factor_gt 0.0498
_refine_ls_shift/su_max 0.000
_refine_ls_shift/su_mean 0.000
_refine_ls_structure_factor_coef Fsqd
_refine_ls_weighting_details 'calc w=1/[\s^2^(Fo^2^)+(0.0605P)^2^+2.1764P] where P=(Fo^2^+2Fc^2^)/3'
_refine_ls_weighting_scheme calc
_refine_ls_wR_factor_gt 0.1392
_refine_ls_wR_factor_ref 0.1421
_reflns_number_gt 3799
_reflns_number_total 4227
_reflns_threshold_expression >2sigma(I)
_cod_data_source_file ja4068707_si_001.cif
_cod_data_source_block mo_agb_febr3_1m_0m
_cod_database_code 4120402

loop_
_symmetry_equiv_pos_as_xyz
'x, y, z'
'-x, y, -z+1/2'
'x+1/2, y+1/2, z'
'-x+1/2, y+1/2, -z+1/2'
'-x, -y, -z'
'x, -y, z-1/2'
'-x+1/2, -y+1/2, -z'
'x+1/2, -y+1/2, z-1/2'

loop_
_atom_site_label
_atom_site_type_symbol
_atom_site_fract_x
_atom_site_fract_y
_atom_site_fract_z
_atom_site_U_iso_or_equiv
_atom_site_adp_type
_atom_site_occupancy
_atom_site_symmetry_multiplicity
_atom_site_calc_flag
_atom_site_refinement_flags
O1 O 0.41015(5) 0.65621(13) 0.17617(4) 0.02380(18) Uani 1 1 d .
C1 C 0.39164(5) 1.02479(14) 0.27554(4) 0.01243(16) Uani 1 1 d .
C2 C 0.40672(5) 0.86429(15) 0.32541(5) 0.01555(17) Uani 1 1 d .
H2 H 0.3844 0.7221 0.3137 0.019 Uiso 1 1 calc R
C3 C 0.45365(6) 0.90935(16) 0.39166(5) 0.01735(18) Uani 1 1 d .
H3 H 0.4629 0.7985 0.4248 0.021 Uiso 1 1 calc R
C4 C 0.48719(6) 1.11624(17) 0.40975(5) 0.01785(18) Uani 1 1 d .
H4 H 0.5193 1.1472 0.4551 0.021 Uiso 1 1 calc R
C5 C 0.47330(6) 1.27714(16) 0.36087(5) 0.01741(18) Uani 1 1 d .
H5 H 0.4962 1.4185 0.3728 0.021 Uiso 1 1 calc R
C6 C 0.42591(5) 1.23201(15) 0.29438(5) 0.01531(17) Uani 1 1 d .
H6 H 0.4168 1.3434 0.2614 0.018 Uiso 1 1 calc R
C7 C 0.34391(5) 0.96504(14) 0.20209(4) 0.01213(15) Uani 1 1 d .
C8 C 0.31390(6) 1.17080(15) 0.15827(5) 0.01720(18) Uani 1 1 d .
H8A H 0.2835 1.2616 0.1772 0.021 Uiso 1 1 calc R
H8B H 0.3586 1.2596 0.1592 0.021 Uiso 1 1 calc R
C9 C 0.26327(6) 1.11352(16) 0.08573(5) 0.01899(19) Uani 1 1 d .
H9A H 0.2432 1.2511 0.0605 0.023 Uiso 1 1 calc R
H9B H 0.2954 1.0383 0.0651 0.023 Uiso 1 1 calc R
C10 C 0.19522(6) 0.96554(18) 0.08013(5) 0.01950(19) Uani 1 1 d .
H10 H 0.1622 1.0464 0.0994 0.023 Uiso 1 1 calc R
C11 C 0.22567(6) 0.75803(16) 0.12155(5) 0.01767(18) Uani 1 1 d .
H11A H 0.2562 0.6719 0.1016 0.021 Uiso 1 1 calc R
H11B H 0.1813 0.6664 0.1199 0.021 Uiso 1 1 calc R
C12 C 0.27643(5) 0.80896(16) 0.19455(5) 0.01560(17) Uani 1 1 d .
H12A H 0.2976 0.6695 0.2182 0.019 Uiso 1 1 calc R
H12B H 0.2440 0.8764 0.2162 0.019 Uiso 1 1 calc R
C13 C 0.14542(7) 0.9110(2) 0.00738(5) 0.0278(2) Uani 1 1 d .
H13A H 0.1763 0.8280 -0.0122 0.042 Uiso 1 1 calc R
H13B H 0.1270 1.0476 -0.0178 0.042 Uiso 1 1 calc R
H13C H 0.1009 0.8221 0.0054 0.042 Uiso 1 1 calc R
C14 C 0.40349(5) 0.85242(15) 0.18073(4) 0.01508(17) Uani 1 1 d .
H14 H 0.4382 0.9444 0.1702 0.018 Uiso 1 1 calc R

loop_
_atom_site_aniso_label
_atom_site_aniso_U_11
_atom_site_aniso_U_22
_atom_site_aniso_U_33
_atom_site_aniso_U_23
_atom_site_aniso_U_13
_atom_site_aniso_U_12
O1 0.0256(4) 0.0137(3) 0.0343(4) -0.0038(3) 0.0140(3) 0.0025(3)
C1 0.0136(3) 0.0097(3) 0.0143(3) -0.0004(3) 0.0058(3) 0.0002(3)
C2 0.0180(4) 0.0118(4) 0.0161(4) 0.0011(3) 0.0058(3) -0.0005(3)
C3 0.0187(4) 0.0172(4) 0.0156(4) 0.0015(3) 0.0062(3) 0.0007(3)
C4 0.0177(4) 0.0190(4) 0.0155(4) -0.0022(3) 0.0049(3) 0.0002(3)
C5 0.0176(4) 0.0138(4) 0.0187(4) -0.0035(3) 0.0047(3) -0.0011(3)
C6 0.0172(4) 0.0104(3) 0.0169(4) -0.0008(3) 0.0052(3) -0.0007(3)
C7 0.0139(3) 0.0084(3) 0.0140(3) -0.0001(3) 0.0054(3) -0.0006(3)
C8 0.0244(4) 0.0089(3) 0.0153(4) 0.0004(3) 0.0045(3) 0.0007(3)
C9 0.0260(5) 0.0131(4) 0.0142(4) 0.0006(3) 0.0038(3) 0.0014(3)
C10 0.0169(4) 0.0222(4) 0.0165(4) -0.0025(3) 0.0033(3) 0.0036(3)
C11 0.0161(4) 0.0180(4) 0.0175(4) -0.0022(3) 0.0051(3) -0.0043(3)
C12 0.0155(4) 0.0156(4) 0.0160(4) -0.0003(3) 0.0065(3) -0.0037(3)
C13 0.0230(5) 0.0335(6) 0.0193(5) -0.0030(4) 0.0000(4) 0.0005(4)
C14 0.0157(4) 0.0137(4) 0.0162(4) -0.0014(3) 0.0066(3) -0.0012(3)

loop_
_atom_type_symbol
_atom_type_description
_atom_type_scat_dispersion_real
_atom_type_scat_dispersion_imag
_atom_type_scat_source
C C 0.0033 0.0016 'International Tables Vol C Tables 4.2.6.8 and 6.1.1.4'
H H 0.0000 0.0000 'International Tables Vol C Tables 4.2.6.8 and 6.1.1.4'
O O 0.0106 0.0060 'International Tables Vol C Tables 4.2.6.8 and 6.1.1.4'

loop_
_geom_angle_atom_site_label_1
_geom_angle_atom_site_label_2
_geom_angle_atom_site_label_3
_geom_angle
C6 C1 C2 117.96(8)
C6 C1 C7 122.07(8)
C2 C1 C7 119.81(8)
C3 C2 C1 121.18(9)
C2 C3 C4 120.28(9)
C5 C4 C3 119.35(9)
C4 C5 C6 120.33(9)
C5 C6 C1 120.90(8)
C14 C7 C1 102.78(7)
C14 C7 C12 111.06(7)
C1 C7 C12 112.25(7)
C14 C7 C8 108.14(7)
C1 C7 C8 111.94(7)
C12 C7 C8 110.37(7)
C9 C8 C7 112.46(7)
C10 C9 C8 112.39(8)
C11 C10 C13 111.59(9)
C11 C10 C9 109.33(8)
C13 C10 C9 111.49(9)
C10 C11 C12 112.48(8)
C11 C12 C7 112.92(7)
O1 C14 C7 125.37(9)

loop_
_geom_bond_atom_site_label_1
_geom_bond_atom_site_label_2
_geom_bond_distance
O1 C14 1.2069(12)
C1 C6 1.4003(12)
C1 C2 1.4012(12)
C1 C7 1.5365(12)
C2 C3 1.3890(13)
C3 C4 1.3921(14)
C4 C5 1.3904(14)
C5 C6 1.3952(13)
C7 C14 1.5271(13)
C7 C12 1.5376(12)
C7 C8 1.5384(12)
C8 C9 1.5280(13)
C9 C10 1.5262(15)
C10 C11 1.5243(14)
C10 C13 1.5246(14)
C11 C12 1.5281(13)

loop_
_geom_torsion_atom_site_label_1
_geom_torsion_atom_site_label_2
_geom_torsion_atom_site_label_3
_geom_torsion_atom_site_label_4
_geom_torsion
C6 C1 C2 C3 0.54(13)
C7 C1 C2 C3 175.97(8)
C1 C2 C3 C4 -0.38(14)
C2 C3 C4 C5 -0.05(14)
C3 C4 C5 C6 0.30(14)
C4 C5 C6 C1 -0.12(14)
C2 C1 C6 C5 -0.29(13)
C7 C1 C6 C5 -175.61(8)
C6 C1 C7 C14 94.70(9)
C2 C1 C7 C14 -80.53(9)
C6 C1 C7 C12 -145.89(8)
C2 C1 C7 C12 38.88(11)
C6 C1 C7 C8 -21.12(12)
C2 C1 C7 C8 163.64(8)
C14 C7 C8 C9 70.08(10)
C1 C7 C8 C9 -177.40(8)
C12 C7 C8 C9 -51.59(10)
C7 C8 C9 C10 55.65(11)
C8 C9 C10 C11 -56.28(11)
C8 C9 C10 C13 179.86(9)
C13 C10 C11 C12 179.44(8)
C9 C10 C11 C12 55.64(11)
C10 C11 C12 C7 -54.62(11)
C14 C7 C12 C11 -68.76(10)
C1 C7 C12 C11 176.80(7)
C8 C7 C12 C11 51.17(10)
C1 C7 C14 O1 101.12(11)
C12 C7 C14 O1 -19.11(13)
C8 C7 C14 O1 -140.35(10)
